data_7251981
loop_
_publ_author_name
'Khlifi, Houyem'
'Alghamdi, Mashael A.'
'Tababi, Intissar'
'Edziri, Hayet'
'Melliti, Marwa'
'Guesmi, Ahlem'
'Nasrallah, Hossam H.'
'Mhadhbi, Noureddine'
'Ben Hamadi, Naoufel'
'Na\"ili, Houcine'

_publ_section_title
;
 Integrated structural, vibrational, thermal, and optical characterization
 of a zinc-based organic--inorganic hybrid with DFT and molecular docking
 insights into its biological properties
;
_journal_issue 27
_journal_name_full 'RSC Advances'
_journal_page_first 24964
_journal_page_last 24985
_journal_paper_doi 10.1039/D6RA03131E
_journal_volume 16
_journal_year 2026
_chemical_formula_moiety '2(C9 H8 N), Cl4 Zn, 2(H2 O)'
_chemical_formula_sum 'C18 H20 Cl4 N2 O2 Zn'
_chemical_formula_weight 503.53
_space_group_crystal_system monoclinic
_space_group_IT_number 15
_space_group_name_Hall '-C 2yc'
_space_group_name_H-M_alt 'C 1 2/c 1'
_atom_sites_solution_hydrogens mixed
_atom_sites_solution_primary dual
_audit_creation_date 2023-10-20
_audit_creation_method
;
Olex2 1.5-ac6-012
(compiled 2023.08.24 svn.re1ec1418 for Rigaku Oxford Diffraction, GUI svn.r6817)
;
_audit_update_record
;
2026-04-01 deposited with the CCDC.	2026-04-30 downloaded from the CCDC.
;
_cell_angle_alpha 90
_cell_angle_beta 101.355(2)
_cell_angle_gamma 90
_cell_formula_units_Z 4
_cell_length_a 11.7276(3)
_cell_length_b 9.8806(2)
_cell_length_c 18.3798(4)
_cell_measurement_reflns_used 16614
_cell_measurement_temperature 100.0(2)
_cell_measurement_theta_max 30.6580
_cell_measurement_theta_min 2.7080
_cell_volume 2088.08(8)
_computing_cell_refinement 'CrysAlisPro 1.171.43.92a (Rigaku OD, 2023)'
_computing_data_collection 'CrysAlisPro system (CCD 42.100a 64-bit (release 16-08-2023))'
_computing_data_reduction 'CrysAlisPro 1.171.43.92a (Rigaku OD, 2023)'
_computing_molecular_graphics 'Olex2 1.5-ac6-012 (Dolomanov et al., 2009)'
_computing_publication_material 'Olex2 1.5-ac6-012 (Dolomanov et al., 2009)'
_computing_structure_refinement 'SHELXL 2018/3 (Sheldrick, 2015)'
_computing_structure_solution 'SHELXT 2018/2 (Sheldrick, 2018)'
_diffrn_ambient_environment N~2~
_diffrn_ambient_temperature 100.0(2)
_diffrn_detector 'Hybrid Pixel Array Detector'
_diffrn_detector_area_resol_mean 10.0000
_diffrn_detector_type 'HyPix-Arc 100'
_diffrn_measured_fraction_theta_full 0.999
_diffrn_measured_fraction_theta_max 0.882
_diffrn_measurement_details
;
List of Runs (angles in degrees, time in seconds):

  # Type    Start    End  Width  t~exp~   \w     \q     \k     \f   Frames
#--------------------------------------------------------------------------
  1  \w    -82.00 -40.00   0.50    8.00    --   -5.21 -19.00   0.00   84
  2  \w    -82.00 -40.00   0.50    8.00    --   -5.21 -19.00  90.00   84
  3  \w    -71.00 -40.00   0.50    8.00    --    6.38 -19.00 120.00   62
  4  \w    -71.00 -40.00   0.50    8.00    --    6.38 -19.00-180.00   62
  5  \w    -71.00 -40.00   0.50    8.00    --    6.38 -19.00-150.00   62
  6  \w     -4.00  40.00   0.50    8.00    --    8.00 -98.00 -95.05   88
  7  \w      1.00  45.00   0.50    8.00    --    8.00-107.00  68.52   88
  8  \w      8.00  51.00   0.50    8.00    --    8.00-117.00 -45.23   86
  9  \w     -1.00  43.00   0.50    8.00    --    8.00-103.00 140.20   88
 10  \w    -11.00  33.00   0.50    8.00    --    0.00  61.00  34.28   88
 11  \w    -82.00 -40.00   0.50    8.00    --   -5.21 -19.00 120.00   84
 12  \w     17.00  47.00   0.50    8.00    --   -5.21-131.00 114.73   60
 13  \w    -82.00 -40.00   0.50    8.00    --   -5.21 -19.00-120.00   84
 14  \w    -71.00 -40.00   0.50    8.00    --    6.38 -19.00 -90.00   62
 15  \w    -71.00 -40.00   0.50    8.00    --    6.38 -19.00  60.00   62
 16  \w    -71.00 -40.00   0.50    8.00    --    6.38 -19.00  30.00   62
 17  \w    -60.00   6.00   0.50    8.00    --   -5.21 -57.00   0.00  132
 18  \w    -71.00 -46.00   0.50    8.00    --    6.38 -19.00 150.00   50
;
_diffrn_measurement_device 'four-circle diffractometer'
_diffrn_measurement_device_type 'XtaLAB Synergy, Dualflex, HyPix-Arc 100'
_diffrn_measurement_method '\w scans'
_diffrn_orient_matrix_type 'CrysAlisPro convention (1999,Acta A55,543-557)'
_diffrn_orient_matrix_UB_11 -0.0132975000
_diffrn_orient_matrix_UB_12 0.0390313000
_diffrn_orient_matrix_UB_13 -0.0329914000
_diffrn_orient_matrix_UB_21 0.0559925000
_diffrn_orient_matrix_UB_22 0.0299978000
_diffrn_orient_matrix_UB_23 0.0085212000
_diffrn_orient_matrix_UB_31 0.0221562000
_diffrn_orient_matrix_UB_32 -0.0522101000
_diffrn_orient_matrix_UB_33 -0.0197626000
_diffrn_radiation_monochromator mirror
_diffrn_radiation_probe x-ray
_diffrn_radiation_type 'Mo K\a'
_diffrn_radiation_wavelength 0.71073
_diffrn_reflns_av_R_equivalents 0.0294
_diffrn_reflns_av_unetI/netI 0.0181
_diffrn_reflns_Laue_measured_fraction_full 0.999
_diffrn_reflns_Laue_measured_fraction_max 0.882
_diffrn_reflns_limit_h_max 16
_diffrn_reflns_limit_h_min -16
_diffrn_reflns_limit_k_max 13
_diffrn_reflns_limit_k_min -14
_diffrn_reflns_limit_l_max 25
_diffrn_reflns_limit_l_min -26
_diffrn_reflns_number 23309
_diffrn_reflns_point_group_measured_fraction_full 0.999
_diffrn_reflns_point_group_measured_fraction_max 0.882
_diffrn_reflns_theta_full 25.242
_diffrn_reflns_theta_max 30.729
_diffrn_reflns_theta_min 2.718
_diffrn_source 'micro-focus sealed X-ray tube'
_diffrn_source_type 'PhotonJet (Mo) X-ray Source'
_exptl_absorpt_coefficient_mu 1.704
_exptl_absorpt_correction_T_max 1.00000
_exptl_absorpt_correction_T_min 0.73395
_exptl_absorpt_correction_type multi-scan
_exptl_absorpt_process_details
;
CrysAlisPro 1.171.43.92a (Rigaku Oxford Diffraction, 2023)
Empirical absorption correction using spherical harmonics,
implemented in SCALE3 ABSPACK scaling algorithm.
;
_exptl_crystal_colour colourless
_exptl_crystal_colour_primary colourless
_exptl_crystal_density_diffrn 1.602
_exptl_crystal_description plate
_exptl_crystal_F_000 1024
_exptl_crystal_size_max 0.175
_exptl_crystal_size_mid 0.129
_exptl_crystal_size_min 0.041
_refine_diff_density_max 0.346
_refine_diff_density_min -0.255
_refine_diff_density_rms 0.056
_refine_ls_extinction_method none
_refine_ls_goodness_of_fit_ref 1.054
_refine_ls_hydrogen_treatment constr
_refine_ls_matrix_type full
_refine_ls_number_parameters 126
_refine_ls_number_reflns 2856
_refine_ls_number_restraints 0
_refine_ls_restrained_S_all 1.054
_refine_ls_R_factor_all 0.0251
_refine_ls_R_factor_gt 0.0207
_refine_ls_shift/su_max 0.001
_refine_ls_shift/su_mean 0.000
_refine_ls_structure_factor_coef Fsqd
_refine_ls_weighting_details 'w=1/[\s^2^(Fo^2^)+(0.0220P)^2^+1.8199P] where P=(Fo^2^+2Fc^2^)/3'
_refine_ls_weighting_scheme calc
_refine_ls_wR_factor_gt 0.0492
_refine_ls_wR_factor_ref 0.0508
_reflns_Friedel_coverage 0.000
_reflns_number_gt 2570
_reflns_number_total 2856
_reflns_threshold_expression 'I > 2\s(I)'
_cod_data_source_file d6ra03131e2.cif
_cod_data_source_block qzncl_autored
_cod_database_code 7251981
_shelx_shelxl_version_number 2018/3
_chemical_oxdiff_formula 'C18 H20 N2 O2 Cl4 Zn1 '
_shelx_space_group_comment
;
The symmetry employed for this shelxl refinement is uniquely defined
by the following loop, which should always be used as a source of
symmetry information in preference to the above space-group names.
They are only intended as comments.
;
_shelx_estimated_absorpt_t_max 0.933
_shelx_estimated_absorpt_t_min 0.755
_olex2_refinement_description
;
1. Fixed Uiso
 At 1.2 times of:
  All C(H) groups, All N(H) groups
 At 1.5 times of:
  All O(H,H) groups
2.a Free rotating group:
 O1(H1B,H1C)
2.b Aromatic/amide H refined with riding coordinates:
 N1(H1), C1(H1A), C2(H2), C3(H3), C5(H5), C6(H6), C7(H7), C8(H8)
;
_olex2_exptl_crystal_mounting_method 'The crystal was mounted on a MITIGEN holder in perfluoroether oil'
_olex2_submission_original_sample_id QZnCl
_olex2_submission_special_instructions 'No special instructions were received'
_oxdiff_exptl_absorpt_empirical_details
;
Empirical correction (ABSPACK) includes:
- Absorption correction using spherical harmonics
- Frame scaling
;
_oxdiff_exptl_absorpt_empirical_full_max 1.369
_oxdiff_exptl_absorpt_empirical_full_min 0.737

loop_
_space_group_symop_operation_xyz
'x, y, z'
'-x, y, -z+1/2'
'x+1/2, y+1/2, z'
'-x+1/2, y+1/2, -z+1/2'
'-x, -y, -z'
'x, -y, z-1/2'
'-x+1/2, -y+1/2, -z'
'x+1/2, -y+1/2, z-1/2'

loop_
_atom_site_label
_atom_site_type_symbol
_atom_site_fract_x
_atom_site_fract_y
_atom_site_fract_z
_atom_site_U_iso_or_equiv
_atom_site_adp_type
_atom_site_occupancy
_atom_site_site_symmetry_order
_atom_site_calc_flag
_atom_site_refinement_flags_posn
_atom_site_refinement_flags_adp
_atom_site_refinement_flags_occupancy
_atom_site_disorder_assembly
_atom_site_disorder_group
Zn1 Zn 0.500000 0.84465(2) 0.750000 0.01398(6) Uani 1 2 d S T P . .
Cl1 Cl 0.65065(3) 0.71237(3) 0.80803(2) 0.02032(7) Uani 1 1 d . . . . .
Cl2 Cl 0.57264(3) 0.97068(3) 0.66770(2) 0.02047(7) Uani 1 1 d . . . . .
O1 O 0.34922(8) 0.39959(10) 0.72508(5) 0.02215(19) Uani 1 1 d G . . . .
H1B H 0.276734 0.380082 0.724626 0.033 Uiso 1 1 d G U . . .
H1C H 0.351326 0.487625 0.724853 0.033 Uiso 1 1 d G U . . .
N1 N 0.43774(9) 0.34680(10) 0.60066(6) 0.0169(2) Uani 1 1 d . . . . .
H1 H 0.408831 0.363810 0.640409 0.020 Uiso 1 1 calc R U . . .
C1 C 0.54303(11) 0.29337(13) 0.60954(7) 0.0187(2) Uani 1 1 d . . . . .
H1A H 0.585369 0.274596 0.658081 0.022 Uiso 1 1 calc R U . . .
C2 C 0.59248(11) 0.26433(13) 0.54800(7) 0.0196(2) Uani 1 1 d . . . . .
H2 H 0.668190 0.226243 0.554504 0.023 Uiso 1 1 calc R U . . .
C3 C 0.53059(11) 0.29139(12) 0.47834(7) 0.0176(2) Uani 1 1 d . . . . .
H3 H 0.563431 0.271470 0.436259 0.021 Uiso 1 1 calc R U . . .
C4 C 0.41800(11) 0.34884(12) 0.46847(7) 0.0150(2) Uani 1 1 d . . . . .
C5 C 0.34896(11) 0.37795(13) 0.39785(7) 0.0184(2) Uani 1 1 d . . . . .
H5 H 0.378340 0.359975 0.354208 0.022 Uiso 1 1 calc R U . . .
C6 C 0.24008(12) 0.43189(13) 0.39234(7) 0.0206(3) Uani 1 1 d . . . . .
H6 H 0.194270 0.450920 0.344809 0.025 Uiso 1 1 calc R U . . .
C7 C 0.19524(11) 0.45950(13) 0.45670(8) 0.0204(3) Uani 1 1 d . . . . .
H7 H 0.119545 0.497043 0.451867 0.025 Uiso 1 1 calc R U . . .
C8 C 0.25926(11) 0.43297(13) 0.52601(7) 0.0180(2) Uani 1 1 d . . . . .
H8 H 0.228699 0.451939 0.569101 0.022 Uiso 1 1 calc R U . . .
C9 C 0.37128(10) 0.37703(12) 0.53214(7) 0.0149(2) Uani 1 1 d . . . . .

loop_
_atom_site_aniso_label
_atom_site_aniso_U_11
_atom_site_aniso_U_22
_atom_site_aniso_U_33
_atom_site_aniso_U_23
_atom_site_aniso_U_13
_atom_site_aniso_U_12
Zn1 0.01219(10) 0.01694(10) 0.01293(10) 0.000 0.00278(7) 0.000
Cl1 0.01853(14) 0.02359(16) 0.01771(14) 0.00095(12) 0.00077(11) 0.00627(12)
Cl2 0.01704(14) 0.02407(15) 0.02117(14) 0.00649(12) 0.00591(11) -0.00120(11)
O1 0.0189(4) 0.0255(5) 0.0223(4) -0.0001(4) 0.0045(4) 0.0009(4)
N1 0.0214(5) 0.0166(5) 0.0132(5) -0.0012(4) 0.0046(4) -0.0025(4)
C1 0.0217(6) 0.0168(6) 0.0159(5) -0.0003(5) -0.0001(5) -0.0012(5)
C2 0.0186(6) 0.0186(6) 0.0211(6) -0.0013(5) 0.0030(5) 0.0007(5)
C3 0.0208(6) 0.0158(6) 0.0177(6) -0.0024(5) 0.0072(5) -0.0008(5)
C4 0.0173(6) 0.0121(5) 0.0159(5) -0.0008(4) 0.0042(4) -0.0021(4)
C5 0.0251(6) 0.0164(6) 0.0139(5) 0.0001(5) 0.0041(5) -0.0013(5)
C6 0.0234(6) 0.0180(6) 0.0182(6) 0.0019(5) -0.0014(5) -0.0013(5)
C7 0.0173(6) 0.0164(6) 0.0271(6) 0.0002(5) 0.0032(5) 0.0000(5)
C8 0.0189(6) 0.0156(6) 0.0210(6) -0.0016(5) 0.0073(5) -0.0019(5)
C9 0.0176(6) 0.0123(5) 0.0152(5) -0.0005(4) 0.0043(4) -0.0025(4)

loop_
_atom_type_symbol
_atom_type_description
_atom_type_scat_dispersion_real
_atom_type_scat_dispersion_imag
_atom_type_scat_source
C C 0.0033 0.0016 'International Tables Vol C Tables 4.2.6.8 and 6.1.1.4'
H H 0.0000 0.0000 'International Tables Vol C Tables 4.2.6.8 and 6.1.1.4'
N N 0.0061 0.0033 'International Tables Vol C Tables 4.2.6.8 and 6.1.1.4'
O O 0.0106 0.0060 'International Tables Vol C Tables 4.2.6.8 and 6.1.1.4'
Cl Cl 0.1484 0.1585 'International Tables Vol C Tables 4.2.6.8 and 6.1.1.4'
Zn Zn 0.2839 1.4301 'International Tables Vol C Tables 4.2.6.8 and 6.1.1.4'

loop_
_exptl_crystal_face_index_h
_exptl_crystal_face_index_k
_exptl_crystal_face_index_l
_exptl_crystal_face_perp_dist
0 0 1 0.0238
0 0 -1 0.0176
1 1 0 0.0721
-1 -1 0 0.0504
-1 1 0 0.0786
2 -2 -1 0.0675

loop_
_geom_angle_atom_site_label_1
_geom_angle_atom_site_label_2
_geom_angle_atom_site_label_3
_geom_angle
_geom_angle_site_symmetry_1
_geom_angle_site_symmetry_3
_geom_angle_publ_flag
Cl1 Zn1 Cl1 110.252(18) 2_656 . ?
Cl2 Zn1 Cl1 105.647(11) . . ?
Cl2 Zn1 Cl1 105.647(11) 2_656 2_656 ?
Cl2 Zn1 Cl1 111.260(11) . 2_656 ?
Cl2 Zn1 Cl1 111.260(11) 2_656 . ?
Cl2 Zn1 Cl2 112.863(19) 2_656 . ?
H1B O1 H1C 104.5 . . ?
C1 N1 H1 118.5 . . ?
C1 N1 C9 123.07(11) . . ?
C9 N1 H1 118.5 . . ?
N1 C1 H1A 119.7 . . ?
N1 C1 C2 120.50(11) . . ?
C2 C1 H1A 119.7 . . ?
C1 C2 H2 120.4 . . ?
C3 C2 C1 119.26(12) . . ?
C3 C2 H2 120.4 . . ?
C2 C3 H3 119.7 . . ?
C2 C3 C4 120.52(11) . . ?
C4 C3 H3 119.7 . . ?
C3 C4 C5 123.29(11) . . ?
C9 C4 C3 118.45(11) . . ?
C9 C4 C5 118.25(11) . . ?
C4 C5 H5 119.9 . . ?
C6 C5 C4 120.20(11) . . ?
C6 C5 H5 119.9 . . ?
C5 C6 H6 119.7 . . ?
C5 C6 C7 120.60(12) . . ?
C7 C6 H6 119.7 . . ?
C6 C7 H7 119.5 . . ?
C8 C7 C6 121.02(12) . . ?
C8 C7 H7 119.5 . . ?
C7 C8 H8 120.6 . . ?
C7 C8 C9 118.73(11) . . ?
C9 C8 H8 120.6 . . ?
N1 C9 C4 118.19(11) . . ?
N1 C9 C8 120.59(11) . . ?
C8 C9 C4 121.21(11) . . ?

loop_
_geom_bond_atom_site_label_1
_geom_bond_atom_site_label_2
_geom_bond_distance
_geom_bond_site_symmetry_2
_geom_bond_publ_flag
Zn1 Cl1 2.2858(3) . ?
Zn1 Cl1 2.2858(3) 2_656 ?
Zn1 Cl2 2.2521(3) . ?
Zn1 Cl2 2.2520(3) 2_656 ?
O1 H1B 0.8701 . ?
O1 H1C 0.8702 . ?
N1 H1 0.8800 . ?
N1 C1 1.3231(17) . ?
N1 C9 1.3772(16) . ?
C1 H1A 0.9500 . ?
C1 C2 1.3986(18) . ?
C2 H2 0.9500 . ?
C2 C3 1.3681(18) . ?
C3 H3 0.9500 . ?
C3 C4 1.4158(17) . ?
C4 C5 1.4174(17) . ?
C4 C9 1.4141(16) . ?
C5 H5 0.9500 . ?
C5 C6 1.3688(19) . ?
C6 H6 0.9500 . ?
C6 C7 1.4125(19) . ?
C7 H7 0.9500 . ?
C7 C8 1.3707(18) . ?
C8 H8 0.9500 . ?
C8 C9 1.4093(17) . ?

loop_
_geom_torsion_atom_site_label_1
_geom_torsion_atom_site_label_2
_geom_torsion_atom_site_label_3
_geom_torsion_atom_site_label_4
_geom_torsion
_geom_torsion_site_symmetry_1
_geom_torsion_site_symmetry_2
_geom_torsion_site_symmetry_3
_geom_torsion_site_symmetry_4
_geom_torsion_publ_flag
N1 C1 C2 C3 -0.20(19) . . . . ?
C1 N1 C9 C4 0.30(18) . . . . ?
C1 N1 C9 C8 179.54(11) . . . . ?
C1 C2 C3 C4 0.35(19) . . . . ?
C2 C3 C4 C5 -179.31(12) . . . . ?
C2 C3 C4 C9 -0.18(18) . . . . ?
C3 C4 C5 C6 179.12(12) . . . . ?
C3 C4 C9 N1 -0.14(17) . . . . ?
C3 C4 C9 C8 -179.37(11) . . . . ?
C4 C5 C6 C7 0.15(19) . . . . ?
C5 C4 C9 N1 179.03(11) . . . . ?
C5 C4 C9 C8 -0.20(18) . . . . ?
C5 C6 C7 C8 -0.1(2) . . . . ?
C6 C7 C8 C9 -0.13(19) . . . . ?
C7 C8 C9 N1 -178.94(11) . . . . ?
C7 C8 C9 C4 0.27(18) . . . . ?
C9 N1 C1 C2 -0.13(19) . . . . ?
C9 C4 C5 C6 -0.01(18) . . . . ?

loop_
_exptl_oxdiff_crystal_face_indexfrac_h
_exptl_oxdiff_crystal_face_indexfrac_k
_exptl_oxdiff_crystal_face_indexfrac_l
_exptl_oxdiff_crystal_face_x
_exptl_oxdiff_crystal_face_y
_exptl_oxdiff_crystal_face_z
0.0004 0.0003 1.0000 -0.0330 0.0086 -0.0198
-0.0004 -0.0003 -1.0000 0.0330 -0.0086 0.0198
1.0004 1.0009 -0.0027 0.0259 0.0860 -0.0300
-1.0004 -1.0009 0.0027 -0.0259 -0.0860 0.0300
-1.0009 1.0001 -0.0005 0.0524 -0.0260 -0.0744
2.0014 -2.0005 -0.9989 -0.0717 0.0435 0.1685
